data_7033382
loop_
_publ_author_name
'D'Alessio, Daniel'
'Lombardo, Daniel M.'
'Vaughan, Jamila G.'
'Skelton, Brian W.'
'Barnard, Keith R.'
'Ogden, Mark I.'

_publ_section_title
;
 Structural variations in metal complexes of a tertiary \a-hydroxyoxime.
;
_journal_issue 16
_journal_name_full 'Dalton transactions (Cambridge, England : 2003)'
_journal_page_first 7163
_journal_page_last 7168
_journal_paper_doi 10.1039/c4dt03393k
_journal_volume 44
_journal_year 2015
_chemical_absolute_configuration ad
_chemical_formula_moiety 'C52 H68 Cu2 N4 O16 S2, C4 H8 O2 '
_chemical_formula_sum 'C56 H76 Cu2 N4 O18 S2'
_chemical_formula_weight 1284.41
_chemical_name_systematic
;
 ?
;
_space_group_IT_number 9
_symmetry_cell_setting monoclinic
_symmetry_space_group_name_Hall 'C -2yc'
_symmetry_space_group_name_H-M 'C 1 c 1'
_atom_sites_solution_hydrogens geom
_atom_sites_solution_primary direct
_atom_sites_solution_secondary difmap
_audit_creation_date 2011-05-02T14:04:03-00:00
_audit_creation_method 'WinGX routine CIF_UPDATE'
_audit_update_record
;
2014-11-24 deposited with the CCDC.
2014-12-10 downloaded from the CCDC.
;
_cell_angle_alpha 90
_cell_angle_beta 107.988(2)
_cell_angle_gamma 90
_cell_formula_units_Z 4
_cell_length_a 13.0413(2)
_cell_length_b 32.2971(4)
_cell_length_c 14.8434(2)
_cell_measurement_reflns_used 44981
_cell_measurement_temperature 100(2)
_cell_measurement_theta_max 38.3878
_cell_measurement_theta_min 2.9006
_cell_volume 5946.39(16)
_computing_cell_refinement
;
        CrysAlisPro, Oxford Diffraction Ltd.,
        Version 1.171.33.52 (release 06-11-2009 CrysAlis171 .NET)
        (compiled Nov  6 2009,16:24:50)
;
_computing_data_collection
;
        CrysAlisPro, Oxford Diffraction Ltd.,
        Version 1.171.33.52 (release 06-11-2009 CrysAlis171 .NET)
        (compiled Nov  6 2009,16:24:50)
;
_computing_data_reduction
;
        CrysAlisPro, Oxford Diffraction Ltd.,
        Version 1.171.33.52 (release 06-11-2009 CrysAlis171 .NET)
        (compiled Nov  6 2009,16:24:50)
;
_computing_molecular_graphics 'Diamond (Brandenburg, K., (1999)'
_computing_publication_material 'WinGX Farrugia, L. J. (1999)'
_computing_structure_refinement 'SHELXL-97 (Sheldrick, 2008)'
_computing_structure_solution 'SIR92 (Altomare et al., 1994)'
_diffrn_ambient_temperature 100(2)
_diffrn_detector_area_resol_mean 16.0009
_diffrn_measured_fraction_theta_full 0.999
_diffrn_measured_fraction_theta_max 0.999
_diffrn_measurement_device_type 'Oxford Diffraction Xcalibur diffractometer'
_diffrn_measurement_method '\w scans'
_diffrn_orient_matrix_UB_11 0.0253476
_diffrn_orient_matrix_UB_12 -0.0167656
_diffrn_orient_matrix_UB_13 -0.0155316
_diffrn_orient_matrix_UB_21 0.0448097
_diffrn_orient_matrix_UB_22 0.0016894
_diffrn_orient_matrix_UB_23 0.0416169
_diffrn_orient_matrix_UB_31 -0.024881
_diffrn_orient_matrix_UB_32 -0.0140864
_diffrn_orient_matrix_UB_33 0.0234969
_diffrn_radiation_monochromator graphite
_diffrn_radiation_type MoK\a
_diffrn_radiation_wavelength 0.71073
_diffrn_reflns_av_R_equivalents 0.0414
_diffrn_reflns_av_unetI/netI 0.0425
_diffrn_reflns_limit_h_max 22
_diffrn_reflns_limit_h_min -22
_diffrn_reflns_limit_k_max 55
_diffrn_reflns_limit_k_min -55
_diffrn_reflns_limit_l_max 25
_diffrn_reflns_limit_l_min -25
_diffrn_reflns_number 114480
_diffrn_reflns_theta_full 38
_diffrn_reflns_theta_max 38
_diffrn_reflns_theta_min 2.91
_exptl_absorpt_coefficient_mu 0.86
_exptl_absorpt_correction_T_max 0.876
_exptl_absorpt_correction_T_min 0.803
_exptl_absorpt_correction_type analytical
_exptl_absorpt_process_details
;
        CrysAlisPro, Oxford Diffraction Ltd.,
        Version 1.171.33.52 (release 06-11-2009 CrysAlis171 .NET)
        (compiled Nov  6 2009,16:24:50)
Analytical numeric absorption correction using a multifaceted crystal
                        model based on expressions derived by R.C. Clark & J.S.
        (Clark, R. C. & Reid, J. S. (1995). Acta Cryst. A51, 887-897)

;
_exptl_crystal_colour blue
_exptl_crystal_density_diffrn 1.435
_exptl_crystal_density_method 'not measured'
_exptl_crystal_description slab
_exptl_crystal_F_000 2696
_exptl_crystal_size_max 0.36
_exptl_crystal_size_mid 0.32
_exptl_crystal_size_min 0.21
_refine_diff_density_max 1.075
_refine_diff_density_min -1.004
_refine_diff_density_rms 0.087
_refine_ls_abs_structure_details 'Flack H D (1983), Acta Cryst. A39, 876-881'
_refine_ls_abs_structure_Flack -0.007(4)
_refine_ls_extinction_method none
_refine_ls_goodness_of_fit_ref 1.039
_refine_ls_hydrogen_treatment mixed
_refine_ls_matrix_type full
_refine_ls_number_parameters 761
_refine_ls_number_reflns 32310
_refine_ls_number_restraints 6
_refine_ls_restrained_S_all 1.039
_refine_ls_R_factor_all 0.0488
_refine_ls_R_factor_gt 0.0417
_refine_ls_shift/su_max 0.001
_refine_ls_shift/su_mean 0
_refine_ls_structure_factor_coef Fsqd
_refine_ls_weighting_details 'calc w=1/[\s^2^(Fo^2^)+(0.0643P)^2^+0.5271P] where P=(Fo^2^+2Fc^2^)/3'
_refine_ls_weighting_scheme calc
_refine_ls_wR_factor_gt 0.1051
_refine_ls_wR_factor_ref 0.1095
_reflns_number_gt 29038
_reflns_number_total 32310
_reflns_threshold_expression I>2\s(I)
_cod_data_source_file c4dt03393k2.cif
_cod_data_source_block mojv68
_cod_depositor_comments 'Adding full bibliography for 7033377--7033384.cif.'
_cod_original_cell_volume 5946.39(14)
_cod_database_code 7033382

loop_
_symmetry_equiv_pos_as_xyz
'x, y, z'
'x, -y, z+1/2'
'x+1/2, y+1/2, z'
'x+1/2, -y+1/2, z+1/2'

loop_
_atom_site_label
_atom_site_type_symbol
_atom_site_fract_x
_atom_site_fract_y
_atom_site_fract_z
_atom_site_U_iso_or_equiv
_atom_site_adp_type
_atom_site_occupancy
_atom_site_symmetry_multiplicity
_atom_site_calc_flag
_atom_site_refinement_flags
Cu1 Cu 0.651331(13) 0.430807(5) 0.377088(12) 0.01352(3) Uani 1 1 d .
Cu2 Cu 0.778127(13) 0.339559(5) 0.491497(11) 0.01198(3) Uani 1 1 d .
S1 S 0.69991(3) 0.421690(11) 0.60449(2) 0.01369(5) Uani 1 1 d .
O11 O 0.72045(9) 0.41014(3) 0.51086(7) 0.01474(17) Uani 1 1 d .
O12 O 0.70219(11) 0.46679(3) 0.61174(8) 0.0193(2) Uani 1 1 d .
O13 O 0.78895(10) 0.40289(3) 0.67991(8) 0.01686(18) Uani 1 1 d .
O14 O 0.59607(10) 0.40393(4) 0.60228(9) 0.0219(2) Uani 1 1 d .
C1 C 0.83246(11) 0.48596(4) 0.38645(10) 0.0144(2) Uani 1 1 d .
N1 N 0.79346(10) 0.44945(4) 0.36612(9) 0.0152(2) Uani 1 1 d .
O1 O 0.85553(10) 0.42331(4) 0.32920(10) 0.0208(2) Uani 1 1 d .
H1 H 0.8242 0.4004 0.3152 0.031 Uiso 1 1 calc R
C111 C 0.93714(12) 0.49788(5) 0.37198(11) 0.0166(2) Uani 1 1 d .
C112 C 0.93690(13) 0.51842(5) 0.28928(11) 0.0194(3) Uani 1 1 d .
H112 H 0.8707 0.5246 0.2421 0.023 Uiso 1 1 calc R
C113 C 1.03433(15) 0.52984(6) 0.27614(13) 0.0259(3) Uani 1 1 d .
H113 H 1.0345 0.5441 0.2202 0.031 Uiso 1 1 calc R
C114 C 1.13157(15) 0.52034(7) 0.34492(15) 0.0281(4) Uani 1 1 d .
H114 H 1.1978 0.5285 0.3361 0.034 Uiso 1 1 calc R
C115 C 1.13184(14) 0.49909(7) 0.42609(14) 0.0270(3) Uani 1 1 d .
H115 H 1.1983 0.4923 0.4723 0.032 Uiso 1 1 calc R
C116 C 1.03457(13) 0.48761(6) 0.44009(12) 0.0219(3) Uani 1 1 d .
H116 H 1.0347 0.4729 0.4956 0.026 Uiso 1 1 calc R
C121 C 0.76891(12) 0.51657(4) 0.42673(10) 0.0153(2) Uani 1 1 d .
O121 O 0.67433(9) 0.49593(3) 0.43562(8) 0.01578(17) Uani 1 1 d D
C122 C 0.84015(14) 0.53211(5) 0.52350(11) 0.0198(3) Uani 1 1 d .
H12A H 0.8587 0.5085 0.5683 0.024 Uiso 1 1 calc R
H12B H 0.9081 0.5433 0.5169 0.024 Uiso 1 1 calc R
C123 C 0.78432(16) 0.56583(6) 0.56415(13) 0.0245(3) Uani 1 1 d .
H12C H 0.7211 0.5538 0.5783 0.029 Uiso 1 1 calc R
H12D H 0.8348 0.5763 0.6242 0.029 Uiso 1 1 calc R
C124 C 0.74755(18) 0.60166(6) 0.49452(15) 0.0282(4) Uani 1 1 d .
H12E H 0.8113 0.6155 0.4853 0.034 Uiso 1 1 calc R
H12F H 0.7082 0.6222 0.5208 0.034 Uiso 1 1 calc R
C125 C 0.67407(17) 0.58588(5) 0.39922(14) 0.0257(3) Uani 1 1 d .
H12G H 0.6075 0.5742 0.4078 0.031 Uiso 1 1 calc R
H12H H 0.6533 0.6093 0.3543 0.031 Uiso 1 1 calc R
C126 C 0.72992(14) 0.55265(5) 0.35777(11) 0.0197(3) Uani 1 1 d .
H12I H 0.7922 0.5651 0.343 0.024 Uiso 1 1 calc R
H12J H 0.679 0.5421 0.298 0.024 Uiso 1 1 calc R
C2 C 0.42951(11) 0.41674(5) 0.28149(11) 0.0159(2) Uani 1 1 d .
N2 N 0.49853(11) 0.41716(4) 0.36457(9) 0.0169(2) Uani 1 1 d .
O2 O 0.45597(10) 0.40801(5) 0.43604(9) 0.0247(2) Uani 1 1 d .
H2 H 0.5061 0.4054 0.4872 0.037 Uiso 1 1 calc R
C211 C 0.31441(12) 0.40455(5) 0.26585(11) 0.0175(2) Uani 1 1 d .
C212 C 0.28884(14) 0.36278(6) 0.26538(14) 0.0230(3) Uani 1 1 d .
H212 H 0.344 0.3425 0.2752 0.028 Uiso 1 1 calc R
C213 C 0.18220(15) 0.35053(6) 0.25045(14) 0.0257(3) Uani 1 1 d .
H213 H 0.1649 0.3219 0.2498 0.031 Uiso 1 1 calc R
C214 C 0.10165(14) 0.37993(7) 0.23656(14) 0.0265(3) Uani 1 1 d .
H214 H 0.029 0.3715 0.2256 0.032 Uiso 1 1 calc R
C215 C 0.12713(14) 0.42152(7) 0.23868(16) 0.0286(4) Uani 1 1 d .
H215 H 0.0719 0.4417 0.2301 0.034 Uiso 1 1 calc R
C216 C 0.23318(14) 0.43401(6) 0.25334(15) 0.0254(3) Uani 1 1 d .
H216 H 0.2502 0.4627 0.2548 0.031 Uiso 1 1 calc R
C221 C 0.46936(12) 0.42894(5) 0.19929(11) 0.0166(2) Uani 1 1 d .
O221 O 0.58631(9) 0.43106(4) 0.23562(8) 0.01648(18) Uani 1 1 d D
C222 C 0.43374(13) 0.39741(6) 0.11837(11) 0.0217(3) Uani 1 1 d .
H22A H 0.4661 0.3701 0.1412 0.026 Uiso 1 1 calc R
H22B H 0.3544 0.3944 0.0991 0.026 Uiso 1 1 calc R
C223 C 0.46719(15) 0.41042(7) 0.03242(12) 0.0275(4) Uani 1 1 d .
H22C H 0.4383 0.3903 -0.0196 0.033 Uiso 1 1 calc R
H22D H 0.5468 0.4102 0.0494 0.033 Uiso 1 1 calc R
C224 C 0.42467(17) 0.45395(9) -0.00128(15) 0.0370(5) Uani 1 1 d .
H22E H 0.4503 0.4623 -0.0548 0.044 Uiso 1 1 calc R
H22F H 0.3449 0.4535 -0.0241 0.044 Uiso 1 1 calc R
C225 C 0.46262(17) 0.48526(7) 0.07821(17) 0.0336(4) Uani 1 1 d .
H22G H 0.4315 0.5127 0.0554 0.04 Uiso 1 1 calc R
H22H H 0.5421 0.4877 0.0967 0.04 Uiso 1 1 calc R
C226 C 0.42941(14) 0.47271(6) 0.16516(14) 0.0247(3) Uani 1 1 d .
H22I H 0.3499 0.4736 0.1488 0.03 Uiso 1 1 calc R
H22J H 0.4598 0.4927 0.217 0.03 Uiso 1 1 calc R
S2 S 0.69389(3) 0.336026(11) 0.26683(2) 0.01668(6) Uani 1 1 d .
O21 O 0.72805(9) 0.36067(3) 0.35966(7) 0.01465(17) Uani 1 1 d .
O22 O 0.77745(15) 0.30572(5) 0.27058(10) 0.0368(4) Uani 1 1 d .
O23 O 0.68413(11) 0.36647(4) 0.19173(8) 0.0208(2) Uani 1 1 d .
O24 O 0.58929(13) 0.31733(5) 0.25875(9) 0.0307(3) Uani 1 1 d .
C3 C 0.63771(11) 0.29623(4) 0.56968(10) 0.0139(2) Uani 1 1 d .
N3 N 0.64204(10) 0.31187(4) 0.49162(9) 0.01432(19) Uani 1 1 d .
O3 O 0.54700(10) 0.31033(4) 0.41742(8) 0.0211(2) Uani 1 1 d .
H3 H 0.559 0.3171 0.367 0.032 Uiso 1 1 calc R
C311 C 0.53850(12) 0.27748(5) 0.58128(11) 0.0173(2) Uani 1 1 d .
C312 C 0.52664(14) 0.23473(6) 0.58560(12) 0.0219(3) Uani 1 1 d .
H312 H 0.5807 0.2168 0.5772 0.026 Uiso 1 1 calc R
C313 C 0.43519(15) 0.21838(7) 0.60228(14) 0.0292(4) Uani 1 1 d .
H313 H 0.4268 0.1892 0.6049 0.035 Uiso 1 1 calc R
C314 C 0.35637(15) 0.24458(8) 0.61509(15) 0.0325(4) Uani 1 1 d .
H314 H 0.295 0.2334 0.628 0.039 Uiso 1 1 calc R
C315 C 0.36757(16) 0.28731(8) 0.60895(18) 0.0346(4) Uani 1 1 d .
H315 H 0.3132 0.3053 0.6167 0.042 Uiso 1 1 calc R
C316 C 0.45817(14) 0.30377(6) 0.59143(15) 0.0268(3) Uani 1 1 d .
H316 H 0.4652 0.3329 0.5864 0.032 Uiso 1 1 calc R
C321 C 0.74087(11) 0.29836(4) 0.65297(10) 0.0132(2) Uani 1 1 d .
O321 O 0.81272(8) 0.32776(3) 0.62972(7) 0.01342(16) Uani 1 1 d D
C322 C 0.79895(13) 0.25641(5) 0.66613(11) 0.0178(2) Uani 1 1 d .
H32A H 0.7491 0.2344 0.6734 0.021 Uiso 1 1 calc R
H32B H 0.8201 0.25 0.6091 0.021 Uiso 1 1 calc R
C323 C 0.89885(14) 0.25669(6) 0.75267(12) 0.0231(3) Uani 1 1 d .
H32C H 0.9517 0.2768 0.7427 0.028 Uiso 1 1 calc R
H32D H 0.9326 0.2289 0.761 0.028 Uiso 1 1 calc R
C324 C 0.87095(17) 0.26834(7) 0.84166(13) 0.0286(4) Uani 1 1 d .
H32E H 0.9374 0.2688 0.8966 0.034 Uiso 1 1 calc R
H32F H 0.8216 0.2474 0.854 0.034 Uiso 1 1 calc R
C325 C 0.81708(14) 0.31099(6) 0.83002(11) 0.0227(3) Uani 1 1 d .
H32G H 0.7968 0.3176 0.8874 0.027 Uiso 1 1 calc R
H32H H 0.8688 0.3323 0.8231 0.027 Uiso 1 1 calc R
C326 C 0.71650(12) 0.31202(5) 0.74325(10) 0.0166(2) Uani 1 1 d .
H32I H 0.6869 0.3405 0.7345 0.02 Uiso 1 1 calc R
H32J H 0.661 0.2935 0.7542 0.02 Uiso 1 1 calc R
C4 C 1.01135(12) 0.34553(5) 0.52206(10) 0.0164(2) Uani 1 1 d .
N4 N 0.92543(10) 0.36548(4) 0.51986(9) 0.0153(2) Uani 1 1 d .
O4 O 0.94220(10) 0.40559(4) 0.55501(9) 0.0197(2) Uani 1 1 d .
H4 H 0.8835 0.4156 0.557 0.03 Uiso 1 1 calc R
C411 C 1.11992(12) 0.36464(6) 0.56354(12) 0.0207(3) Uani 1 1 d .
C412 C 1.17499(15) 0.38251(6) 0.50643(14) 0.0259(3) Uani 1 1 d .
H412 H 1.1443 0.3821 0.4395 0.031 Uiso 1 1 calc R
C413 C 1.27553(17) 0.40103(7) 0.54798(19) 0.0340(4) Uani 1 1 d .
H413 H 1.3129 0.4134 0.5091 0.041 Uiso 1 1 calc R
C414 C 1.32068(17) 0.40138(9) 0.6453(2) 0.0418(5) Uani 1 1 d .
H414 H 1.3894 0.4136 0.6731 0.05 Uiso 1 1 calc R
C415 C 1.26547(19) 0.38375(11) 0.70277(19) 0.0469(7) Uani 1 1 d .
H415 H 1.2962 0.3843 0.7697 0.056 Uiso 1 1 calc R
C416 C 1.16582(17) 0.36539(8) 0.66211(14) 0.0344(4) Uani 1 1 d .
H416 H 1.1285 0.3533 0.7013 0.041 Uiso 1 1 calc R
C421 C 0.99653(12) 0.30135(5) 0.48337(10) 0.0162(2) Uani 1 1 d .
O421 O 0.88403(9) 0.29143(4) 0.45357(8) 0.01766(19) Uani 1 1 d D
C422 C 1.04141(15) 0.29744(6) 0.39917(12) 0.0219(3) Uani 1 1 d .
H42A H 1.0022 0.3167 0.3483 0.026 Uiso 1 1 calc R
H42B H 1.1185 0.3054 0.4198 0.026 Uiso 1 1 calc R
C423 C 1.02978(16) 0.25322(6) 0.36046(12) 0.0245(3) Uani 1 1 d .
H42C H 0.9524 0.246 0.3353 0.029 Uiso 1 1 calc R
H42D H 1.0611 0.2515 0.3078 0.029 Uiso 1 1 calc R
C424 C 1.08670(16) 0.22243(6) 0.43778(14) 0.0273(3) Uani 1 1 d .
H42E H 1.1652 0.228 0.4586 0.033 Uiso 1 1 calc R
H42F H 1.075 0.1939 0.412 0.033 Uiso 1 1 calc R
C425 C 1.04430(16) 0.22579(6) 0.52258(13) 0.0249(3) Uani 1 1 d .
H42G H 1.0861 0.207 0.5733 0.03 Uiso 1 1 calc R
H42H H 0.968 0.2168 0.5034 0.03 Uiso 1 1 calc R
C426 C 1.05273(13) 0.27027(6) 0.56135(11) 0.0201(3) Uani 1 1 d .
H42I H 1.0193 0.2716 0.6128 0.024 Uiso 1 1 calc R
H42J H 1.1297 0.2779 0.5885 0.024 Uiso 1 1 calc R
C51 C 0.6967(3) 0.22070(11) 0.3660(4) 0.0745(13) Uani 1 1 d .
H51A H 0.7602 0.2346 0.4083 0.112 Uiso 1 1 calc R
H51B H 0.6314 0.2354 0.3672 0.112 Uiso 1 1 calc R
H51C H 0.7012 0.2206 0.3014 0.112 Uiso 1 1 calc R
C52 C 0.6927(3) 0.17778(10) 0.3981(2) 0.0500(6) Uani 1 1 d .
O52 O 0.7681(3) 0.15708(10) 0.4337(3) 0.0861(10) Uani 1 1 d .
O53 O 0.5902(2) 0.16365(7) 0.3694(2) 0.0579(6) Uani 1 1 d .
C54 C 0.5759(3) 0.12008(11) 0.3856(3) 0.0644(9) Uani 1 1 d .
H54A H 0.6375 0.1042 0.3777 0.077 Uiso 1 1 calc R
H54B H 0.5093 0.1099 0.3382 0.077 Uiso 1 1 calc R
C55 C 0.5686(3) 0.11327(12) 0.4808(3) 0.0626(9) Uani 1 1 d .
H55A H 0.6361 0.1219 0.5278 0.094 Uiso 1 1 calc R
H55B H 0.5562 0.0838 0.4893 0.094 Uiso 1 1 calc R
H55C H 0.5087 0.1295 0.4891 0.094 Uiso 1 1 calc R
H121 H 0.681(2) 0.4910(8) 0.4903(13) 0.021(6) Uiso 1 1 d D
H221 H 0.614(2) 0.4109(7) 0.217(2) 0.027(7) Uiso 1 1 d D
H321 H 0.806(3) 0.3507(6) 0.649(2) 0.032(7) Uiso 1 1 d D
H421 H 0.860(2) 0.2934(9) 0.3950(12) 0.027(7) Uiso 1 1 d D

loop_
_atom_site_aniso_label
_atom_site_aniso_U_11
_atom_site_aniso_U_22
_atom_site_aniso_U_33
_atom_site_aniso_U_23
_atom_site_aniso_U_13
_atom_site_aniso_U_12
Cu1 0.01072(6) 0.01707(7) 0.01352(7) -0.00012(6) 0.00485(5) -0.00077(6)
Cu2 0.01004(6) 0.01476(7) 0.01092(6) -0.00054(5) 0.00293(5) -0.00046(5)
S1 0.01610(14) 0.01403(12) 0.01252(12) -0.00040(10) 0.00673(11) 0.00045(11)
O11 0.0166(4) 0.0162(4) 0.0122(4) -0.0012(3) 0.0056(3) 0.0011(3)
O12 0.0283(6) 0.0143(4) 0.0176(5) -0.0002(4) 0.0104(4) 0.0029(4)
O13 0.0207(5) 0.0162(4) 0.0124(4) -0.0005(3) 0.0033(4) 0.0014(4)
O14 0.0186(5) 0.0309(6) 0.0191(5) 0.0027(4) 0.0100(4) -0.0037(4)
C1 0.0128(5) 0.0176(6) 0.0129(5) 0.0016(4) 0.0041(4) -0.0005(4)
N1 0.0137(5) 0.0170(5) 0.0162(5) -0.0010(4) 0.0065(4) -0.0001(4)
O1 0.0173(5) 0.0186(5) 0.0299(6) -0.0062(4) 0.0123(5) -0.0010(4)
C111 0.0135(5) 0.0189(6) 0.0180(6) 0.0004(5) 0.0061(5) -0.0018(4)
C112 0.0171(6) 0.0241(7) 0.0181(6) 0.0034(5) 0.0070(5) -0.0010(5)
C113 0.0198(7) 0.0360(9) 0.0247(7) 0.0044(6) 0.0109(6) -0.0044(6)
C114 0.0173(7) 0.0372(10) 0.0320(9) -0.0011(7) 0.0108(6) -0.0072(6)
C115 0.0137(6) 0.0361(9) 0.0290(8) 0.0019(7) 0.0036(6) -0.0034(6)
C116 0.0157(6) 0.0280(7) 0.0209(6) 0.0042(5) 0.0040(5) -0.0027(5)
C121 0.0156(5) 0.0159(5) 0.0159(5) 0.0008(4) 0.0072(4) -0.0015(4)
O121 0.0153(4) 0.0175(4) 0.0163(4) 0.0013(3) 0.0075(4) -0.0010(3)
C122 0.0201(6) 0.0236(7) 0.0164(6) -0.0027(5) 0.0065(5) -0.0037(5)
C123 0.0295(8) 0.0263(8) 0.0207(7) -0.0061(5) 0.0122(6) -0.0041(6)
C124 0.0409(10) 0.0173(7) 0.0346(9) -0.0032(6) 0.0234(8) -0.0029(6)
C125 0.0350(9) 0.0189(7) 0.0305(8) 0.0057(6) 0.0209(7) 0.0069(6)
C126 0.0245(7) 0.0187(6) 0.0196(6) 0.0042(5) 0.0125(6) 0.0027(5)
C2 0.0112(5) 0.0182(6) 0.0184(6) 0.0010(5) 0.0046(4) 0.0009(4)
N2 0.0147(5) 0.0213(6) 0.0170(5) 0.0004(4) 0.0081(4) 0.0000(4)
O2 0.0146(5) 0.0446(8) 0.0168(5) 0.0011(5) 0.0077(4) -0.0038(5)
C211 0.0123(5) 0.0208(6) 0.0199(6) -0.0002(5) 0.0055(5) -0.0006(4)
C212 0.0188(7) 0.0218(7) 0.0299(8) 0.0011(6) 0.0098(6) -0.0012(5)
C213 0.0229(7) 0.0264(8) 0.0306(8) -0.0047(6) 0.0125(6) -0.0088(6)
C214 0.0154(6) 0.0390(9) 0.0251(7) -0.0029(7) 0.0065(6) -0.0075(6)
C215 0.0137(6) 0.0332(9) 0.0389(10) 0.0014(7) 0.0082(7) 0.0019(6)
C216 0.0158(6) 0.0229(7) 0.0389(9) 0.0011(6) 0.0104(6) 0.0006(5)
C221 0.0107(5) 0.0217(6) 0.0170(6) 0.0037(5) 0.0037(4) 0.0004(4)
O221 0.0118(4) 0.0211(5) 0.0166(4) 0.0017(4) 0.0044(4) 0.0008(3)
C222 0.0165(6) 0.0317(8) 0.0165(6) -0.0018(5) 0.0043(5) -0.0043(5)
C223 0.0182(7) 0.0470(11) 0.0173(6) 0.0027(6) 0.0053(6) 0.0002(7)
C224 0.0232(8) 0.0634(15) 0.0248(8) 0.0204(9) 0.0078(7) 0.0102(9)
C225 0.0242(8) 0.0375(10) 0.0416(11) 0.0237(9) 0.0137(8) 0.0068(7)
C226 0.0187(7) 0.0249(7) 0.0310(8) 0.0096(6) 0.0087(6) 0.0050(5)
S2 0.02106(16) 0.01698(14) 0.01079(13) -0.00103(10) 0.00311(12) 0.00224(12)
O21 0.0162(4) 0.0158(4) 0.0114(4) -0.0017(3) 0.0034(3) 0.0001(3)
O22 0.0508(10) 0.0368(8) 0.0182(6) -0.0050(5) 0.0041(6) 0.0261(7)
O23 0.0243(5) 0.0265(5) 0.0131(4) 0.0039(4) 0.0078(4) 0.0028(4)
O24 0.0383(8) 0.0347(7) 0.0153(5) -0.0011(5) 0.0026(5) -0.0197(6)
C3 0.0118(5) 0.0143(5) 0.0146(5) 0.0012(4) 0.0026(4) -0.0002(4)
N3 0.0112(4) 0.0172(5) 0.0125(4) -0.0002(4) 0.0005(4) -0.0007(4)
O3 0.0131(4) 0.0315(6) 0.0145(4) 0.0011(4) -0.0017(4) -0.0036(4)
C311 0.0114(5) 0.0224(6) 0.0166(6) 0.0035(5) 0.0022(4) -0.0028(4)
C312 0.0193(6) 0.0243(7) 0.0191(6) 0.0026(5) 0.0017(5) -0.0067(5)
C313 0.0203(7) 0.0357(9) 0.0252(8) 0.0116(7) -0.0024(6) -0.0124(6)
C314 0.0146(7) 0.0531(12) 0.0271(8) 0.0162(8) 0.0027(6) -0.0073(7)
C315 0.0156(7) 0.0472(12) 0.0432(11) 0.0125(9) 0.0122(7) 0.0021(7)
C316 0.0149(6) 0.0312(8) 0.0354(9) 0.0080(7) 0.0093(6) 0.0023(6)
C321 0.0107(5) 0.0150(5) 0.0136(5) 0.0020(4) 0.0033(4) 0.0008(4)
O321 0.0111(4) 0.0156(4) 0.0131(4) 0.0000(3) 0.0030(3) -0.0011(3)
C322 0.0170(6) 0.0163(6) 0.0184(6) 0.0022(5) 0.0029(5) 0.0027(5)
C323 0.0187(6) 0.0276(8) 0.0204(6) 0.0060(6) 0.0023(5) 0.0082(6)
C324 0.0265(8) 0.0402(10) 0.0162(6) 0.0072(6) 0.0023(6) 0.0086(7)
C325 0.0211(7) 0.0315(8) 0.0144(6) 0.0002(5) 0.0037(5) -0.0003(6)
C326 0.0146(5) 0.0214(6) 0.0141(5) 0.0011(4) 0.0051(4) -0.0003(5)
C4 0.0124(5) 0.0235(6) 0.0144(5) -0.0018(5) 0.0057(4) -0.0006(4)
N4 0.0141(5) 0.0174(5) 0.0155(5) -0.0022(4) 0.0062(4) -0.0013(4)
O4 0.0166(5) 0.0198(5) 0.0239(5) -0.0064(4) 0.0082(4) -0.0032(4)
C411 0.0123(5) 0.0287(7) 0.0225(7) -0.0045(5) 0.0076(5) -0.0023(5)
C412 0.0215(7) 0.0310(8) 0.0303(8) 0.0005(7) 0.0154(7) -0.0040(6)
C413 0.0216(8) 0.0347(10) 0.0523(12) -0.0037(9) 0.0210(9) -0.0057(7)
C414 0.0170(8) 0.0496(13) 0.0564(15) -0.0084(11) 0.0079(9) -0.0114(8)
C415 0.0244(9) 0.0765(19) 0.0346(11) -0.0112(12) 0.0014(8) -0.0196(11)
C416 0.0257(9) 0.0548(13) 0.0216(8) -0.0052(8) 0.0059(7) -0.0145(8)
C421 0.0136(5) 0.0213(6) 0.0148(5) -0.0010(4) 0.0059(4) 0.0031(4)
O421 0.0137(4) 0.0211(5) 0.0173(4) -0.0033(4) 0.0033(4) 0.0019(4)
C422 0.0244(7) 0.0261(7) 0.0186(6) 0.0003(5) 0.0118(6) 0.0051(6)
C423 0.0304(8) 0.0255(7) 0.0207(7) -0.0013(6) 0.0123(6) 0.0073(6)
C424 0.0276(8) 0.0281(8) 0.0267(8) 0.0010(6) 0.0091(7) 0.0137(7)
C425 0.0257(8) 0.0262(8) 0.0206(7) 0.0045(6) 0.0041(6) 0.0077(6)
C426 0.0152(6) 0.0281(7) 0.0170(6) 0.0021(5) 0.0050(5) 0.0036(5)
C51 0.0373(14) 0.0486(16) 0.112(3) 0.0285(19) -0.0147(17) -0.0098(12)
C52 0.0473(15) 0.0458(15) 0.0495(15) -0.0018(12) 0.0042(12) 0.0007(12)
O52 0.0618(17) 0.0668(17) 0.119(3) 0.0324(17) 0.0127(18) 0.0149(13)
O53 0.0578(14) 0.0425(11) 0.0771(17) -0.0033(10) 0.0262(13) -0.0014(9)
C54 0.064(2) 0.0426(15) 0.090(3) -0.0050(16) 0.030(2) -0.0038(14)
C55 0.070(2) 0.0540(18) 0.071(2) 0.0133(16) 0.0325(19) -0.0059(16)

loop_
_atom_type_symbol
_atom_type_description
_atom_type_scat_dispersion_real
_atom_type_scat_dispersion_imag
_atom_type_scat_source
C C 0.0033 0.0016 'International Tables Vol C Tables 4.2.6.8 and 6.1.1.4'
H H 0 0 'International Tables Vol C Tables 4.2.6.8 and 6.1.1.4'
N N 0.0061 0.0033 'International Tables Vol C Tables 4.2.6.8 and 6.1.1.4'
O O 0.0106 0.006 'International Tables Vol C Tables 4.2.6.8 and 6.1.1.4'
S S 0.1246 0.1234 'International Tables Vol C Tables 4.2.6.8 and 6.1.1.4'
Cu Cu 0.3201 1.2651 'International Tables Vol C Tables 4.2.6.8 and 6.1.1.4'

loop_
_exptl_crystal_face_index_h
_exptl_crystal_face_index_k
_exptl_crystal_face_index_l
_exptl_crystal_face_perp_dist
1 0 0 0.0744
-1 1 0 0.109
0 3 2 0.1585
0 -2 -1 0.1063
0 -2 1 0.1399
0 2 -1 0.1329
-1 -1 0 0.1397

loop_
_geom_angle_atom_site_label_1
_geom_angle_atom_site_label_2
_geom_angle_atom_site_label_3
_geom_angle
N2 Cu1 N1 169.37(5)
N2 Cu1 O221 79.40(5)
N1 Cu1 O221 90.93(5)
N2 Cu1 O11 98.52(5)
N1 Cu1 O11 92.06(5)
O221 Cu1 O11 160.74(5)
N2 Cu1 O121 104.59(5)
N1 Cu1 O121 74.64(5)
O221 Cu1 O121 111.19(4)
O11 Cu1 O121 87.93(4)
O11 Cu1 O21 74.56(4)
N1 Cu1 O21 81.68(5)
O121 Cu1 O21 149.96(3)
N2 Cu1 O21 102.05(5)
O221 Cu1 O21 87.09(4)
O11 Cu2 O21 77.05(4)
O11 Cu2 N3 96.44(5)
O11 Cu2 O321 92.13(4)
O11 Cu2 N4 84.04(5)
O11 Cu2 O421 154.58(4)
O21 Cu2 N3 97.68(5)
O21 Cu2 O321 168.76(4)
N3 Cu2 O321 80.31(5)
O21 Cu2 N4 93.75(5)
N3 Cu2 N4 168.38(5)
O321 Cu2 N4 88.07(5)
O21 Cu2 O421 91.77(4)
N3 Cu2 O421 107.75(5)
O321 Cu2 O421 99.38(4)
N4 Cu2 O421 73.86(5)
O12 S1 O14 113.00(8)
O12 S1 O13 111.23(7)
O14 S1 O13 111.28(7)
O12 S1 O11 107.64(6)
O14 S1 O11 107.62(7)
O13 S1 O11 105.67(6)
S1 O11 Cu1 131.04(7)
N1 C1 C111 121.06(13)
N1 C1 C121 117.64(12)
C111 C1 C121 121.30(12)
C1 N1 O1 114.40(12)
C1 N1 Cu1 124.54(10)
O1 N1 Cu1 120.95(9)
N1 O1 H1 109.5
C112 C111 C116 120.26(14)
C112 C111 C1 119.65(14)
C116 C111 C1 120.08(13)
C113 C112 C111 119.66(15)
C113 C112 H112 120.2
C111 C112 H112 120.2
C112 C113 C114 120.12(16)
C112 C113 H113 119.9
C114 C113 H113 119.9
C115 C114 C113 120.20(16)
C115 C114 H114 119.9
C113 C114 H114 119.9
C114 C115 C116 120.14(17)
C114 C115 H115 119.9
C116 C115 H115 119.9
C115 C116 C111 119.59(15)
C115 C116 H116 120.2
C111 C116 H116 120.2
O121 C121 C1 108.62(11)
O121 C121 C126 107.22(12)
C1 C121 C126 109.86(11)
O121 C121 C122 110.68(11)
C1 C121 C122 109.49(12)
C126 C121 C122 110.92(13)
C121 O121 Cu1 114.24(8)
C121 O121 H121 111(2)
Cu1 O121 H121 99.3(19)
C123 C122 C121 112.13(14)
C123 C122 H12A 109.2
C121 C122 H12A 109.2
C123 C122 H12B 109.2
C121 C122 H12B 109.2
H12A C122 H12B 107.9
C124 C123 C122 111.10(14)
C124 C123 H12C 109.4
C122 C123 H12C 109.4
C124 C123 H12D 109.4
C122 C123 H12D 109.4
H12C C123 H12D 108
C123 C124 C125 110.44(15)
C123 C124 H12E 109.6
C125 C124 H12E 109.6
C123 C124 H12F 109.6
C125 C124 H12F 109.6
H12E C124 H12F 108.1
C126 C125 C124 111.46(16)
C126 C125 H12G 109.3
C124 C125 H12G 109.3
C126 C125 H12H 109.3
C124 C125 H12H 109.3
H12G C125 H12H 108
C125 C126 C121 111.49(12)
C125 C126 H12I 109.3
C121 C126 H12I 109.3
C125 C126 H12J 109.3
C121 C126 H12J 109.3
H12I C126 H12J 108
N2 C2 C211 121.57(14)
N2 C2 C221 117.19(13)
C211 C2 C221 121.23(13)
C2 N2 O2 114.17(13)
C2 N2 Cu1 118.47(10)
O2 N2 Cu1 127.36(10)
N2 O2 H2 109.5
C212 C211 C216 119.41(15)
C212 C211 C2 118.89(14)
C216 C211 C2 121.69(14)
C211 C212 C213 120.12(16)
C211 C212 H212 119.9
C213 C212 H212 119.9
C214 C213 C212 120.15(17)
C214 C213 H213 119.9
C212 C213 H213 119.9
C215 C214 C213 119.85(16)
C215 C214 H214 120.1
C213 C214 H214 120.1
C214 C215 C216 120.37(17)
C214 C215 H215 119.8
C216 C215 H215 119.8
C215 C216 C211 120.08(17)
C215 C216 H216 120
C211 C216 H216 120
O221 C221 C2 107.12(12)
O221 C221 C222 110.56(12)
C2 C221 C222 111.16(12)
O221 C221 C226 106.80(12)
C2 C221 C226 109.76(13)
C222 C221 C226 111.27(14)
C221 O221 Cu1 116.34(9)
C221 O221 H221 111(2)
Cu1 O221 H221 105(2)
C223 C222 C221 112.05(15)
C223 C222 H22A 109.2
C221 C222 H22A 109.2
C223 C222 H22B 109.2
C221 C222 H22B 109.2
H22A C222 H22B 107.9
C222 C223 C224 110.84(16)
C222 C223 H22C 109.5
C224 C223 H22C 109.5
C222 C223 H22D 109.5
C224 C223 H22D 109.5
H22C C223 H22D 108.1
C225 C224 C223 111.00(16)
C225 C224 H22E 109.4
C223 C224 H22E 109.4
C225 C224 H22F 109.4
C223 C224 H22F 109.4
H22E C224 H22F 108
C224 C225 C226 111.63(17)
C224 C225 H22G 109.3
C226 C225 H22G 109.3
C224 C225 H22H 109.3
C226 C225 H22H 109.3
H22G C225 H22H 108
C225 C226 C221 111.38(15)
C225 C226 H22I 109.4
C221 C226 H22I 109.4
C225 C226 H22J 109.4
C221 C226 H22J 109.4
H22I C226 H22J 108
O22 S2 O23 111.71(9)
O22 S2 O24 113.23(11)
O23 S2 O24 110.84(8)
O22 S2 O21 107.99(8)
O23 S2 O21 105.59(7)
O24 S2 O21 107.03(7)
S2 O21 Cu2 128.62(7)
N3 C3 C311 123.27(13)
N3 C3 C321 116.24(12)
C311 C3 C321 120.48(12)
C3 N3 O3 115.32(12)
C3 N3 Cu2 117.83(10)
O3 N3 Cu2 126.65(9)
N3 O3 H3 109.5
C316 C311 C312 120.10(15)
C316 C311 C3 118.37(14)
C312 C311 C3 121.49(14)
C311 C312 C313 119.78(18)
C311 C312 H312 120.1
C313 C312 H312 120.1
C314 C313 C312 120.22(19)
C314 C313 H313 119.9
C312 C313 H313 119.9
C313 C314 C315 119.82(16)
C313 C314 H314 120.1
C315 C314 H314 120.1
C316 C315 C314 120.2(2)
C316 C315 H315 119.9
C314 C315 H315 119.9
C315 C316 C311 119.87(19)
C315 C316 H316 120.1
C311 C316 H316 120.1
O321 C321 C3 108.10(11)
O321 C321 C326 110.06(11)
C3 C321 C326 110.66(11)
O321 C321 C322 106.20(11)
C3 C321 C322 109.96(12)
C326 C321 C322 111.71(12)
C321 O321 Cu2 114.35(8)
C321 O321 H321 111(2)
Cu2 O321 H321 100(2)
C323 C322 C321 111.26(13)
C323 C322 H32A 109.4
C321 C322 H32A 109.4
C323 C322 H32B 109.4
C321 C322 H32B 109.4
H32A C322 H32B 108
C322 C323 C324 111.25(14)
C322 C323 H32C 109.4
C324 C323 H32C 109.4
C322 C323 H32D 109.4
C324 C323 H32D 109.4
H32C C323 H32D 108
C323 C324 C325 110.42(14)
C323 C324 H32E 109.6
C325 C324 H32E 109.6
C323 C324 H32F 109.6
C325 C324 H32F 109.6
H32E C324 H32F 108.1
C326 C325 C324 111.05(15)
C326 C325 H32G 109.4
C324 C325 H32G 109.4
C326 C325 H32H 109.4
C324 C325 H32H 109.4
H32G C325 H32H 108
C325 C326 C321 111.97(12)
C325 C326 H32I 109.2
C321 C326 H32I 109.2
C325 C326 H32J 109.2
C321 C326 H32J 109.2
H32I C326 H32J 107.9
N4 C4 C411 120.81(14)
N4 C4 C421 116.81(13)
C411 C4 C421 122.35(13)
C4 N4 O4 115.07(13)
C4 N4 Cu2 124.35(11)
O4 N4 Cu2 119.67(9)
N4 O4 H4 109.5
C412 C411 C416 119.61(16)
C412 C411 C4 121.46(16)
C416 C411 C4 118.91(15)
C411 C412 C413 119.84(19)
C411 C412 H412 120.1
C413 C412 H412 120.1
C414 C413 C412 120.2(2)
C414 C413 H413 119.9
C412 C413 H413 119.9
C413 C414 C415 120.1(2)
C413 C414 H414 119.9
C415 C414 H414 119.9
C416 C415 C414 120.0(2)
C416 C415 H415 120
C414 C415 H415 120
C415 C416 C411 120.2(2)
C415 C416 H416 119.9
C411 C416 H416 119.9
O421 C421 C4 108.90(11)
O421 C421 C426 106.94(12)
C4 C421 C426 110.57(13)
O421 C421 C422 109.93(13)
C4 C421 C422 110.24(13)
C426 C421 C422 110.20(12)
C421 O421 Cu2 114.53(9)
C421 O421 H421 109(2)
Cu2 O421 H421 98(2)
C423 C422 C421 111.27(14)
C423 C422 H42A 109.4
C421 C422 H42A 109.4
C423 C422 H42B 109.4
C421 C422 H42B 109.4
H42A C422 H42B 108
C424 C423 C422 110.93(15)
C424 C423 H42C 109.5
C422 C423 H42C 109.5
C424 C423 H42D 109.5
C422 C423 H42D 109.5
H42C C423 H42D 108
C423 C424 C425 110.95(14)
C423 C424 H42E 109.5
C425 C424 H42E 109.4
C423 C424 H42F 109.4
C425 C424 H42F 109.4
H42E C424 H42F 108
C424 C425 C426 111.86(16)
C424 C425 H42G 109.2
C426 C425 H42G 109.2
C424 C425 H42H 109.2
C426 C425 H42H 109.2
H42G C425 H42H 107.9
C421 C426 C425 111.46(13)
C421 C426 H42I 109.3
C425 C426 H42I 109.3
C421 C426 H42J 109.3
C425 C426 H42J 109.3
H42I C426 H42J 108
C52 C51 H51A 109.5
C52 C51 H51B 109.5
H51A C51 H51B 109.5
C52 C51 H51C 109.5
H51A C51 H51C 109.5
H51B C51 H51C 109.5
O52 C52 O53 124.1(3)
O52 C52 C51 125.1(3)
O53 C52 C51 110.3(3)
C52 O53 C54 116.2(3)
O53 C54 C55 110.9(3)
O53 C54 H54A 109.5
C55 C54 H54A 109.5
O53 C54 H54B 109.5
C55 C54 H54B 109.5
H54A C54 H54B 108
C54 C55 H55A 109.5
C54 C55 H55B 109.5
H55A C55 H55B 109.5
C54 C55 H55C 109.5
H55A C55 H55C 109.5
H55B C55 H55C 109.5

loop_
_geom_bond_atom_site_label_1
_geom_bond_atom_site_label_2
_geom_bond_distance
Cu1 N2 1.9928(13)
Cu1 N1 2.0027(13)
Cu1 O221 2.0072(12)
Cu1 O11 2.0238(11)
Cu1 O121 2.2600(11)
Cu1 O21 2.5217(10)
Cu2 O21 1.9828(10)
Cu2 N3 1.9879(13)
Cu2 O321 1.9966(10)
Cu2 N4 2.0172(13)
Cu2 O421 2.2631(12)
Cu2 O11 2.4451(10)
S1 O12 1.4603(12)
S1 O14 1.4617(13)
S1 O13 1.4722(12)
S1 O11 1.5402(11)
C1 N1 1.2826(19)
C1 C111 1.496(2)
C1 C121 1.526(2)
N1 O1 1.3938(17)
O1 H1 0.84
C111 C112 1.395(2)
C111 C116 1.398(2)
C112 C113 1.393(2)
C112 H112 0.95
C113 C114 1.395(3)
C113 H113 0.95
C114 C115 1.386(3)
C114 H114 0.95
C115 C116 1.397(2)
C115 H115 0.95
C116 H116 0.95
C121 O121 1.4435(18)
C121 C126 1.531(2)
C121 C122 1.534(2)
O121 H121 0.804(17)
C122 C123 1.533(2)
C122 H12A 0.99
C122 H12B 0.99
C123 C124 1.527(3)
C123 H12C 0.99
C123 H12D 0.99
C124 C125 1.530(3)
C124 H12E 0.99
C124 H12F 0.99
C125 C126 1.529(2)
C125 H12G 0.99
C125 H12H 0.99
C126 H12I 0.99
C126 H12J 0.99
C2 N2 1.283(2)
C2 C211 1.499(2)
C2 C221 1.519(2)
N2 O2 1.3728(17)
O2 H2 0.84
C211 C212 1.389(2)
C211 C216 1.393(2)
C212 C213 1.396(2)
C212 H212 0.95
C213 C214 1.384(3)
C213 H213 0.95
C214 C215 1.382(3)
C214 H214 0.95
C215 C216 1.392(2)
C215 H215 0.95
C216 H216 0.95
C221 O221 1.4539(18)
C221 C222 1.533(2)
C221 C226 1.537(2)
O221 H221 0.836(17)
C222 C223 1.529(2)
C222 H22A 0.99
C222 H22B 0.99
C223 C224 1.537(3)
C223 H22C 0.99
C223 H22D 0.99
C224 C225 1.516(4)
C224 H22E 0.99
C224 H22F 0.99
C225 C226 1.537(3)
C225 H22G 0.99
C225 H22H 0.99
C226 H22I 0.99
C226 H22J 0.99
S2 O22 1.4530(15)
S2 O23 1.4623(12)
S2 O24 1.4625(15)
S2 O21 1.5334(11)
C3 N3 1.2810(18)
C3 C311 1.486(2)
C3 C321 1.5218(19)
N3 O3 1.3815(17)
O3 H3 0.84
C311 C316 1.392(2)
C311 C312 1.393(2)
C312 C313 1.394(2)
C312 H312 0.95
C313 C314 1.389(3)
C313 H313 0.95
C314 C315 1.394(3)
C314 H314 0.95
C315 C316 1.391(3)
C315 H315 0.95
C316 H316 0.95
C321 O321 1.4487(17)
C321 C326 1.535(2)
C321 C322 1.535(2)
O321 H321 0.810(17)
C322 C323 1.521(2)
C322 H32A 0.99
C322 H32B 0.99
C323 C324 1.522(3)
C323 H32C 0.99
C323 H32D 0.99
C324 C325 1.532(3)
C324 H32E 0.99
C324 H32F 0.99
C325 C326 1.529(2)
C325 H32G 0.99
C325 H32H 0.99
C326 H32I 0.99
C326 H32J 0.99
C4 N4 1.2842(19)
C4 C411 1.492(2)
C4 C421 1.528(2)
N4 O4 1.3883(17)
O4 H4 0.84
C411 C412 1.394(2)
C411 C416 1.400(3)
C412 C413 1.399(3)
C412 H412 0.95
C413 C414 1.381(4)
C413 H413 0.95
C414 C415 1.397(4)
C414 H414 0.95
C415 C416 1.386(3)
C415 H415 0.95
C416 H416 0.95
C421 O421 1.4318(19)
C421 C426 1.536(2)
C421 C422 1.540(2)
O421 H421 0.831(17)
C422 C423 1.529(3)
C422 H42A 0.99
C422 H42B 0.99
C423 C424 1.527(3)
C423 H42C 0.99
C423 H42D 0.99
C424 C425 1.527(3)
C424 H42E 0.99
C424 H42F 0.99
C425 C426 1.539(3)
C425 H42G 0.99
C425 H42H 0.99
C426 H42I 0.99
C426 H42J 0.99
C51 C52 1.472(5)
C51 H51A 0.98
C51 H51B 0.98
C51 H51C 0.98
C52 O52 1.171(4)
C52 O53 1.350(4)
O53 C54 1.450(4)
C54 C55 1.461(6)
C54 H54A 0.99
C54 H54B 0.99
C55 H55A 0.98
C55 H55B 0.98
C55 H55C 0.98

loop_
_geom_hbond_atom_site_label_D
_geom_hbond_atom_site_label_H
_geom_hbond_atom_site_label_A
_geom_hbond_distance_DH
_geom_hbond_distance_HA
_geom_hbond_distance_DA
_geom_hbond_angle_DHA
O1 H1 O21 0.84 2.04 2.7432(17) 140.8
O121 H121 O12 0.804(17) 1.906(17) 2.6955(16) 167(3)
O2 H2 O14 0.84 1.75 2.5807(18) 170.5
O221 H221 O23 0.836(17) 1.798(17) 2.6298(17) 173(3)
O3 H3 O24 0.84 1.77 2.5893(19) 165
O321 H321 O13 0.810(17) 1.778(18) 2.5847(16) 174(3)
O4 H4 O11 0.84 2.03 2.7648(16) 145.6
O421 H421 O22 0.831(17) 1.869(18) 2.6815(19) 165(3)
